data_7228836
loop_
_publ_author_name
'Lopez, Jordan R.'
'Martin, Lee'
'Wallis, John D.'
'Akutsu, Hiroki'
'Yamada, Jun-ichi'
'Nakatsuji, Shin-ichi'
'Wilson, Claire'
'Christensen, Jeppe'
'Coles, Simon J.'

_publ_section_title
;
 New semiconducting radical-cation salts of chiral
 bis(2-hydroxylpropylthio)ethylenedithio TTF
;
_journal_name_full CrystEngComm
_journal_paper_doi 10.1039/C7CE01014A
_journal_year 2017
_chemical_formula_moiety 'Cl O4, C14 H18 O2 S8'
_chemical_formula_sum 'C14 H18 Cl O6 S8'
_chemical_formula_weight 574.21
_chemical_name_systematic
;
 ?
;
_space_group_crystal_system orthorhombic
_space_group_IT_number 20
_space_group_name_Hall 'C 2c 2'
_space_group_name_H-M_alt 'C 2 2 21'
_symmetry_space_group_name_Hall 'C 2c 2'
_symmetry_space_group_name_H-M 'C 2 2 21'
_atom_sites_solution_hydrogens geom
_audit_creation_date 2014-04-28
_audit_creation_method
;
Olex2 1.2
(compiled 2014.03.20 svn.r2914 for OlexSys, GUI svn.r4816)
;
_audit_update_record
;
2017-05-10 deposited with the CCDC.
2017-07-21 downloaded from the CCDC.
;
_cell_angle_alpha 90
_cell_angle_beta 90
_cell_angle_gamma 90
_cell_formula_units_Z 8
_cell_length_a 7.707(16)
_cell_length_b 21.04(4)
_cell_length_c 26.59(5)
_cell_measurement_reflns_used 3067
_cell_measurement_temperature 100
_cell_measurement_theta_max 24.4
_cell_measurement_theta_min 2.0
_cell_volume 4312(15)
_computing_cell_refinement
;
CrystalClear-SM Expert 3.1 b26 (Rigaku, 20112)
;
_computing_data_collection
;
CrystalClear-SM Expert 3.1 b26 (Rigaku, 20112)
;
_computing_data_reduction
;
CrystalClear-SM Expert 3.1 b26 (Rigaku, 20112)
;
_computing_molecular_graphics 'Olex2 (Dolomanov et al., 2009)'
_computing_publication_material 'Olex2 (Dolomanov et al., 2009)'
_computing_structure_refinement 'ShelXL (Sheldrick, 2008)'
_diffrn_ambient_temperature 100(2)
_diffrn_detector 'CCD plate'
_diffrn_detector_area_resol_mean 28.5714
_diffrn_detector_type 'Rigaku Saturn724+ (2x2 bin mode)'
_diffrn_measured_fraction_theta_full 0.988
_diffrn_measured_fraction_theta_max 0.977
_diffrn_measurement_device 'four-circle \k goniometer'
_diffrn_measurement_device_type CrystalLogic
_diffrn_measurement_method 'profile data from \w-scans'
_diffrn_measurement_specimen_support 'MiTeGen MicroLoop'
_diffrn_orient_matrix_type d*Trek
_diffrn_orient_matrix_UB_11 -0.079902
_diffrn_orient_matrix_UB_12 0.102233
_diffrn_orient_matrix_UB_13 -0.000375
_diffrn_orient_matrix_UB_21 0.005955
_diffrn_orient_matrix_UB_22 0.004482
_diffrn_orient_matrix_UB_23 -0.046933
_diffrn_orient_matrix_UB_31 -0.029256
_diffrn_orient_matrix_UB_32 -0.022887
_diffrn_orient_matrix_UB_33 -0.005898
_diffrn_radiation_collimation 'Confocal mirrors'
_diffrn_radiation_monochromator 'double crystal silicon'
_diffrn_radiation_wavelength 0.6889
_diffrn_reflns_av_R_equivalents 0.1949
_diffrn_reflns_av_unetI/netI 0.1949
_diffrn_reflns_Laue_measured_fraction_full 0.988
_diffrn_reflns_Laue_measured_fraction_max 0.977
_diffrn_reflns_limit_h_max 3
_diffrn_reflns_limit_h_min -9
_diffrn_reflns_limit_k_max 25
_diffrn_reflns_limit_k_min -25
_diffrn_reflns_limit_l_max 31
_diffrn_reflns_limit_l_min -19
_diffrn_reflns_number 9727
_diffrn_reflns_point_group_measured_fraction_full 0.988
_diffrn_reflns_point_group_measured_fraction_max 0.976
_diffrn_reflns_theta_full 24.415
_diffrn_reflns_theta_max 24.563
_diffrn_reflns_theta_min 2.018
_diffrn_source synchrotron
_diffrn_source_current 40.0
_diffrn_source_power 2.0
_diffrn_source_type 'DLS beamline I19'
_diffrn_source_voltage 50.0
_exptl_absorpt_coefficient_mu 0.906
_exptl_absorpt_correction_T_max 1.000
_exptl_absorpt_correction_T_min 0.237
_exptl_absorpt_correction_type multi-scan
_exptl_absorpt_process_details
;
CrystalClear-SM Expert 3.1 b26 (Rigaku, 20112)
;
_exptl_crystal_colour Orange
_exptl_crystal_density_diffrn 1.769
_exptl_crystal_description Needle
_exptl_crystal_F_000 2360
_exptl_crystal_size_max 0.05
_exptl_crystal_size_mid 0.01
_exptl_crystal_size_min 0.01
_refine_diff_density_max 1.389
_refine_diff_density_min -0.649
_refine_diff_density_rms 0.202
_refine_ls_abs_structure_details
;
 Flack x determined using 362 quotients [(I+)-(I-)]/[(I+)+(I-)]
 (Parsons and Flack (2004), Acta Cryst. A60, s61).
;
_refine_ls_abs_structure_Flack -0.2(5)
_refine_ls_extinction_method none
_refine_ls_goodness_of_fit_ref 1.031
_refine_ls_hydrogen_treatment constr
_refine_ls_matrix_type full
_refine_ls_number_parameters 256
_refine_ls_number_reflns 3893
_refine_ls_number_restraints 254
_refine_ls_restrained_S_all 1.025
_refine_ls_R_factor_all 0.2257
_refine_ls_R_factor_gt 0.1393
_refine_ls_shift/su_max 0.050
_refine_ls_shift/su_mean 0.006
_refine_ls_structure_factor_coef Fsqd
_refine_ls_weighting_details
;
 w=1/[\s^2^(Fo^2^)+(0.2000P)^2^]
 where P=(Fo^2^+2Fc^2^)/3
;
_refine_ls_weighting_scheme calc
_refine_ls_wR_factor_gt 0.3193
_refine_ls_wR_factor_ref 0.3991
_reflns_Friedel_coverage 0.771
_reflns_Friedel_fraction_full 0.989
_reflns_Friedel_fraction_max 0.975
_reflns_number_gt 1735
_reflns_number_total 3893
_reflns_threshold_expression 'I > 2\s(I)'
_cod_data_source_file c7ce01014a2.cif
_cod_data_source_block 2
_cod_depositor_comments
;
The following automatic conversions were performed:

'_exptl_absorpt_correction_type' value 'Multi-scan' changed to
'multi-scan' according to
/home/data/users/saulius/crontab/automatic-downloads/rss-feeds/RSC/lib/dictionaries/cif_core.dic
dictionary named 'cif_core.dic' version 2.4.2 from 2011-04-26.

Automatic conversion script
Id: cif_fix_values 4973 2017-02-22 13:04:09Z antanas 
;
_cod_database_code 7228836
_shelxl_version_number 2012-9
_shelx_space_group_comment
;
The symmetry employed for this shelxl refinement is uniquely defined
by the following loop, which should always be used as a source of
symmetry information in preference to the above space-group names.
They are only intended as comments.
;
_olex2_refinement_description
;
1. Fixed Uiso
 At 1.2 times of:
  All C(H) groups, All C(H,H) groups
 At 1.5 times of:
  All C(H,H,H) groups, All O(H) groups
2. Restrained distances
 Cl1-O1A = Cl1-O3A = Cl1-O2A = Cl1-O4A = Cl2-O1B = Cl2-O2B = Cl2-O3B = Cl2-O4B
 1.43 with sigma of 0.02
 O1A-O2A \\sim O1A-O3A \\sim O1A-O4A \\sim O2A-O3A \\sim O2A-O3A \\sim O2A-O4A
\\sim O3A-O4A \\sim O1B-O2B
 \\sim O1B-O3B \\sim O2B-O3B \\sim O1B-O4B \\sim O2B-O4B \\sim O3B-O4B
 with sigma of 0.02
 O2-C13 \\sim O2X-C13 \\sim O1-C10
 with sigma of 0.02
3. Rigid body (RIGU) restrains
 All non-hydrogen atoms
 with sigma for 1-2 distances of 0.004 and sigma for 1-3 distances of 0.004
4. Others
 Fixed Sof: O1A(0.5) O2A(0.5) O3A(0.5) O4A(0.5) O2B(0.5) O3B(0.5) O4B(0.5)
 O2(0.75) H2(0.75) H13(0.75) H13A(0.25) O2X(0.25) H2X(0.25)
5.a Ternary CH refined with riding coordinates:
 C10(H10), C13(H13), C13(H13A)
5.b Secondary CH2 refined with riding coordinates:
 C1(H1A,H1B), C2(H2A,H2B), C9(H9A,H9B), C12(H12A,H12B)
5.c Me refined with riding coordinates:
 C11(H11A,H11B,H11C), C14(H14A,H14B,H14C)
5.d Tetrahedral OH refined with riding coordinates:
 O1(H1), O2(H2), O2X(H2X)
;

loop_
_space_group_symop_operation_xyz
'x, y, z'
'-x, -y, z+1/2'
'x, -y, -z'
'-x, y, -z+1/2'
'x+1/2, y+1/2, z'
'-x+1/2, -y+1/2, z+1/2'
'x+1/2, -y+1/2, -z'
'-x+1/2, y+1/2, -z+1/2'

loop_
_atom_site_label
_atom_site_type_symbol
_atom_site_fract_x
_atom_site_fract_y
_atom_site_fract_z
_atom_site_U_iso_or_equiv
_atom_site_adp_type
_atom_site_occupancy
_atom_site_site_symmetry_order
_atom_site_calc_flag
_atom_site_refinement_flags_posn
_atom_site_refinement_flags_adp
_atom_site_refinement_flags_occupancy
_atom_site_disorder_assembly
_atom_site_disorder_group
Cl1 Cl 1.0000 0.4949(5) 0.7500 0.083(3) Uani 1 2 d DS T P . .
O1A O 0.895(5) 0.4387(15) 0.7466(18) 0.133(18) Uiso 0.5 1 d D . . A -1
O2A O 1.162(4) 0.485(2) 0.730(2) 0.21(4) Uiso 0.5 1 d D . . A -1
O3A O 0.907(5) 0.5408(17) 0.7179(14) 0.109(15) Uiso 0.5 1 d D . . A -1
O4A O 0.996(8) 0.518(2) 0.7985(10) 0.16(2) Uiso 0.5 1 d D . . A -1
Cl2 Cl 1.070(2) 0.0000 1.0000 0.128(6) Uani 1 2 d DS T P . .
O1B O 0.893(3) 0.0000 1.0000 0.169(19) Uiso 1 2 d DS T P . .
O2B O 1.146(5) 0.0579(17) 1.012(2) 0.24(4) Uiso 0.5 1 d D . . . .
O3B O 1.122(4) -0.016(2) 0.9481(9) 0.096(13) Uiso 0.5 1 d D . . . .
O4B O 1.143(5) -0.050(2) 1.0294(17) 0.16(2) Uiso 0.5 1 d D . . . .
S1 S 0.5047(12) 0.1673(3) 0.5820(2) 0.077(2) Uani 1 1 d . . . . .
S2 S 0.4925(11) 0.3344(3) 0.5857(2) 0.0663(19) Uani 1 1 d . . . . .
S3 S 0.6312(10) 0.1793(3) 0.6850(2) 0.0632(19) Uani 1 1 d . . . . .
S4 S 0.6329(9) 0.3171(3) 0.6876(2) 0.0543(17) Uani 1 1 d . . . . .
S5 S 0.8140(11) 0.1728(3) 0.7901(2) 0.0640(19) Uani 1 1 d . . . . .
S6 S 0.8268(10) 0.3103(3) 0.7972(2) 0.0582(17) Uani 1 1 d . . . . .
S7 S 0.9881(11) 0.1555(3) 0.8910(2) 0.0686(19) Uani 1 1 d . . . . .
S8 S 0.9984(11) 0.3045(3) 0.8986(2) 0.0634(18) Uani 1 1 d . . . . .
O1 O 1.079(3) 0.0738(10) 0.7976(7) 0.099(7) Uani 1 1 d . . . . .
H1 H 1.0922 0.0475 0.7741 0.148 Uiso 1 1 calc R . . . .
O2 O 0.997(3) 0.4026(9) 0.9754(7) 0.058(5) Uiso 0.75 1 d . . . B 1
H2 H 0.8991 0.4184 0.9817 0.087 Uiso 0.75 1 calc R . . B 1
C1 C 0.404(4) 0.2216(13) 0.5424(9) 0.074(7) Uani 1 1 d . . . . .
H1A H 0.3857 0.2004 0.5096 0.089 Uiso 1 1 calc R . . . .
H1B H 0.2876 0.2306 0.5566 0.089 Uiso 1 1 calc R . . . .
C2 C 0.486(5) 0.2815(14) 0.5328(9) 0.088(9) Uani 1 1 d . . . . .
H2A H 0.4242 0.3029 0.5049 0.106 Uiso 1 1 calc R . . . .
H2B H 0.6066 0.2735 0.5215 0.106 Uiso 1 1 calc R . . . .
C3 C 0.553(3) 0.2159(11) 0.6338(8) 0.054(6) Uani 1 1 d . . . . .
C4 C 0.565(4) 0.2822(11) 0.6310(8) 0.057(6) Uani 1 1 d . . . . .
C5 C 0.686(3) 0.2499(10) 0.7160(7) 0.047(4) Uani 1 1 d . . . . .
C6 C 0.762(3) 0.2449(12) 0.7621(8) 0.060(6) Uani 1 1 d . . . . .
C7 C 0.907(4) 0.2016(11) 0.8431(8) 0.057(6) Uani 1 1 d . . . . .
C8 C 0.905(3) 0.2686(10) 0.8473(8) 0.050(5) Uani 1 1 d . . . . .
C9 C 0.912(5) 0.0782(13) 0.8713(11) 0.090(8) Uani 1 1 d . . . . .
H9A H 0.8765 0.0538 0.9015 0.108 Uiso 1 1 calc R . . . .
H9B H 0.8077 0.0839 0.8500 0.108 Uiso 1 1 calc R . . . .
C10 C 1.041(5) 0.0406(13) 0.8431(10) 0.094(8) Uani 1 1 d . . . . .
H10 H 1.1496 0.0399 0.8636 0.113 Uiso 1 1 calc R . . . .
C11 C 0.995(6) -0.0258(14) 0.8326(10) 0.101(10) Uani 1 1 d . . . . .
H11A H 0.8964 -0.0270 0.8092 0.152 Uiso 1 1 calc R . . . .
H11B H 0.9627 -0.0470 0.8641 0.152 Uiso 1 1 calc R . . . .
H11C H 1.0943 -0.0476 0.8175 0.152 Uiso 1 1 calc R . . . .
C12 C 0.970(4) 0.3879(11) 0.8869(9) 0.065(7) Uani 1 1 d . . . . .
H12A H 1.0208 0.3990 0.8538 0.079 Uiso 1 1 calc R . . . .
H12B H 0.8451 0.3983 0.8861 0.079 Uiso 1 1 calc R . . . .
C13 C 1.057(4) 0.4255(11) 0.9271(8) 0.074(8) Uani 1 1 d . . . . .
H13 H 1.1848 0.4173 0.9249 0.089 Uiso 0.75 1 calc R . . B 1
H13A H 1.1684 0.4274 0.9077 0.089 Uiso 0.25 1 calc R . . B 2
C14 C 1.029(4) 0.4951(10) 0.9219(9) 0.071(8) Uani 1 1 d . . . . .
H14A H 1.0764 0.5097 0.8897 0.106 Uiso 1 1 calc R . . . .
H14B H 1.0874 0.5174 0.9495 0.106 Uiso 1 1 calc R . . . .
H14C H 0.9043 0.5042 0.9231 0.106 Uiso 1 1 calc R . . . .
O2X O 1.140(9) 0.396(3) 0.969(2) 0.069(19) Uiso 0.25 1 d . . . B 2
H2X H 1.2103 0.4218 0.9821 0.104 Uiso 0.25 1 calc R . . B 2

loop_
_atom_site_aniso_label
_atom_site_aniso_U_11
_atom_site_aniso_U_22
_atom_site_aniso_U_33
_atom_site_aniso_U_23
_atom_site_aniso_U_13
_atom_site_aniso_U_12
Cl1 0.103(8) 0.075(6) 0.072(6) 0.000 -0.003(7) 0.000
Cl2 0.145(13) 0.164(15) 0.074(8) 0.025(8) 0.000 0.000
S1 0.095(5) 0.068(4) 0.069(4) -0.020(3) -0.018(4) 0.004(5)
S2 0.080(5) 0.063(4) 0.055(3) 0.004(3) -0.003(4) 0.001(4)
S3 0.082(5) 0.045(3) 0.063(3) -0.006(3) -0.007(4) 0.005(3)
S4 0.073(4) 0.041(3) 0.049(3) 0.002(2) 0.001(3) -0.003(3)
S5 0.097(5) 0.039(3) 0.056(3) -0.001(2) -0.007(4) 0.015(3)
S6 0.081(5) 0.040(3) 0.053(3) 0.000(2) 0.002(3) -0.004(3)
S7 0.102(5) 0.049(3) 0.055(3) 0.005(2) -0.009(4) 0.017(4)
S8 0.086(5) 0.047(3) 0.057(3) -0.003(2) -0.001(4) -0.001(4)
O1 0.141(18) 0.068(11) 0.086(10) 0.003(8) -0.004(13) 0.001(12)
C1 0.092(17) 0.077(10) 0.054(10) -0.018(8) -0.001(11) 0.002(10)
C2 0.12(2) 0.084(11) 0.059(10) -0.010(8) 0.000(11) -0.010(12)
C3 0.066(15) 0.043(7) 0.053(7) -0.010(6) 0.005(8) -0.001(7)
C4 0.079(17) 0.041(7) 0.050(7) -0.007(5) 0.000(9) -0.003(7)
C5 0.061(11) 0.032(7) 0.049(7) 0.000(5) 0.006(7) 0.004(7)
C6 0.081(14) 0.045(8) 0.056(7) 0.001(6) -0.007(8) 0.003(8)
C7 0.074(14) 0.043(7) 0.054(8) 0.001(5) 0.000(9) 0.008(7)
C8 0.055(12) 0.043(7) 0.053(7) -0.001(5) 0.010(8) 0.003(6)
C9 0.137(19) 0.051(9) 0.082(13) 0.009(8) -0.003(14) -0.011(10)
C10 0.14(2) 0.058(10) 0.081(12) 0.003(8) -0.005(14) -0.004(11)
C11 0.16(3) 0.063(11) 0.077(16) 0.011(9) -0.01(2) -0.010(13)
C12 0.088(18) 0.045(8) 0.063(12) -0.005(7) 0.012(13) 0.000(8)
C13 0.12(2) 0.044(9) 0.062(12) -0.011(8) 0.005(14) -0.003(10)
C14 0.11(2) 0.044(9) 0.057(13) -0.004(8) 0.032(16) -0.005(11)

loop_
_atom_type_symbol
_atom_type_description
_atom_type_scat_dispersion_real
_atom_type_scat_dispersion_imag
_atom_type_scat_source
C C 0.0030 0.0010 'International Tables Vol C Tables 4.2.6.8 and 6.1.1.4'
H H 0.0000 0.0000 'International Tables Vol C Tables 4.2.6.8 and 6.1.1.4'
Cl Cl 0.1420 0.1510 'International Tables Vol C Tables 4.2.6.8 and 6.1.1.4'
O O 0.0110 0.0060 'International Tables Vol C Tables 4.2.6.8 and 6.1.1.4'
S S 0.1180 0.1170 'International Tables Vol C Tables 4.2.6.8 and 6.1.1.4'

loop_
_geom_angle_atom_site_label_1
_geom_angle_atom_site_label_2
_geom_angle_atom_site_label_3
_geom_angle
_geom_angle_site_symmetry_1
_geom_angle_site_symmetry_3
O1A Cl1 O3A 103.3(16) . .
O2A Cl1 O1A 110.9(18) . .
O2A Cl1 O3A 108.8(17) . .
O2A Cl1 O4A 115.8(18) . .
O4A Cl1 O1A 110.0(17) . .
O4A Cl1 O3A 107.3(16) . .
O1B Cl2 O2B 115.1(18) . 3_557
O1B Cl2 O2B 115.1(18) . .
O1B Cl2 O3B 105.8(13) . 3_557
O1B Cl2 O3B 105.8(13) . .
O1B Cl2 O4B 113.2(17) . .
O1B Cl2 O4B 113.2(16) . 3_557
O2B Cl2 O2B 130(4) . 3_557
O2B Cl2 O3B 58(2) . 3_557
O2B Cl2 O3B 58(2) 3_557 .
O2B Cl2 O3B 107.2(17) . .
O2B Cl2 O3B 107.2(17) 3_557 3_557
O2B Cl2 O4B 46(2) . 3_557
O2B Cl2 O4B 46(2) 3_557 .
O2B Cl2 O4B 111.0(16) 3_557 3_557
O2B Cl2 O4B 111.0(16) . .
O3B Cl2 O3B 148(3) . 3_557
O4B Cl2 O3B 63(2) . 3_557
O4B Cl2 O3B 103.7(15) 3_557 3_557
O4B Cl2 O3B 63(2) 3_557 .
O4B Cl2 O3B 103.7(15) . .
O4B Cl2 O4B 134(3) 3_557 .
Cl2 O2B O3B 64.0(16) . 3_557
O4B O2B Cl2 68.6(19) 3_557 .
O4B O2B O3B 131(4) 3_557 3_557
Cl2 O3B O4B 56.8(13) . 3_557
O2B O3B Cl2 57.7(14) 3_557 .
O2B O3B O4B 105(3) 3_557 3_557
Cl2 O4B O3B 60.0(15) . 3_557
O2B O4B Cl2 65.1(19) 3_557 .
O2B O4B O3B 122(4) 3_557 3_557
C1 S1 C3 100.7(12) . .
C4 S2 C2 99.3(13) . .
C3 S3 C5 94.5(10) . .
C5 S4 C4 96.2(10) . .
C7 S5 C6 98.2(11) . .
C8 S6 C6 96.6(11) . .
C7 S7 C9 100.0(14) . .
C8 S8 C12 104.0(11) . .
C10 O1 H1 109.5 . .
C13 O2 H2 109.5 . .
S1 C1 H1A 107.5 . .
S1 C1 H1B 107.5 . .
H1A C1 H1B 107.0 . .
C2 C1 S1 119(2) . .
C2 C1 H1A 107.5 . .
C2 C1 H1B 107.5 . .
S2 C2 H2A 108.6 . .
S2 C2 H2B 108.6 . .
C1 C2 S2 115(2) . .
C1 C2 H2A 108.6 . .
C1 C2 H2B 108.6 . .
H2A C2 H2B 107.6 . .
S3 C3 S1 116.5(13) . .
C4 C3 S1 123.6(18) . .
C4 C3 S3 118.5(18) . .
S2 C4 S4 115.4(13) . .
C3 C4 S2 130.6(19) . .
C3 C4 S4 113.0(18) . .
S4 C5 S3 116.8(12) . .
C6 C5 S3 117.5(17) . .
C6 C5 S4 125.7(18) . .
S6 C6 S5 113.3(13) . .
C5 C6 S5 123.5(19) . .
C5 C6 S6 123.1(19) . .
S5 C7 S7 124.8(15) . .
C8 C7 S5 114.7(17) . .
C8 C7 S7 120.4(17) . .
S6 C8 S8 122.8(13) . .
C7 C8 S6 117.0(17) . .
C7 C8 S8 119.9(17) . .
S7 C9 H9A 108.7 . .
S7 C9 H9B 108.7 . .
H9A C9 H9B 107.6 . .
C10 C9 S7 114(3) . .
C10 C9 H9A 108.7 . .
C10 C9 H9B 108.7 . .
O1 C10 C9 108(3) . .
O1 C10 H10 107.1 . .
O1 C10 C11 111(2) . .
C9 C10 H10 107.1 . .
C11 C10 C9 116(3) . .
C11 C10 H10 107.1 . .
C10 C11 H11A 109.5 . .
C10 C11 H11B 109.5 . .
C10 C11 H11C 109.5 . .
H11A C11 H11B 109.5 . .
H11A C11 H11C 109.5 . .
H11B C11 H11C 109.5 . .
S8 C12 H12A 109.7 . .
S8 C12 H12B 109.7 . .
H12A C12 H12B 108.2 . .
C13 C12 S8 109.9(18) . .
C13 C12 H12A 109.7 . .
C13 C12 H12B 109.7 . .
O2 C13 C12 108(2) . .
O2 C13 H13 108.0 . .
O2 C13 C14 111(2) . .
C12 C13 H13 108.0 . .
C12 C13 H13A 92.1 . .
C14 C13 C12 113(2) . .
C14 C13 H13 108.0 . .
C14 C13 H13A 92.1 . .
O2X C13 C12 122(4) . .
O2X C13 H13A 92.2 . .
O2X C13 C14 124(4) . .
C13 C14 H14A 109.5 . .
C13 C14 H14B 109.5 . .
C13 C14 H14C 109.5 . .
H14A C14 H14B 109.5 . .
H14A C14 H14C 109.5 . .
H14B C14 H14C 109.5 . .
C13 O2X H2X 109.5 . .

loop_
_geom_bond_atom_site_label_1
_geom_bond_atom_site_label_2
_geom_bond_distance
_geom_bond_site_symmetry_2
Cl1 O1A 1.44(2) .
Cl1 O2A 1.37(2) .
Cl1 O3A 1.47(2) .
Cl1 O4A 1.38(2) .
Cl2 O1B 1.37(2) .
Cl2 O2B 1.39(2) .
Cl2 O2B 1.39(2) 3_557
Cl2 O3B 1.48(2) 3_557
Cl2 O3B 1.48(2) .
Cl2 O4B 1.43(2) .
Cl2 O4B 1.43(2) 3_557
O2B O3B 1.40(6) 3_557
O2B O4B 1.11(5) 3_557
O3B O2B 1.40(6) 3_557
O3B O4B 1.52(5) 3_557
O4B O2B 1.11(5) 3_557
O4B O3B 1.52(5) 3_557
S1 C1 1.74(3) .
S1 C3 1.75(2) .
S2 C2 1.79(3) .
S2 C4 1.72(2) .
S3 C3 1.68(2) .
S3 C5 1.75(2) .
S4 C4 1.75(2) .
S4 C5 1.65(2) .
S5 C6 1.74(3) .
S5 C7 1.69(2) .
S6 C6 1.74(3) .
S6 C8 1.71(2) .
S7 C7 1.72(2) .
S7 C9 1.81(3) .
S8 C8 1.72(2) .
S8 C12 1.79(2) .
O1 H1 0.8400 .
O1 C10 1.43(2) .
O2 H2 0.8400 .
O2 C13 1.45(3) .
C1 H1A 0.9900 .
C1 H1B 0.9900 .
C1 C2 1.43(4) .
C2 H2A 0.9900 .
C2 H2B 0.9900 .
C3 C4 1.40(3) .
C5 C6 1.36(3) .
C7 C8 1.42(3) .
C9 H9A 0.9900 .
C9 H9B 0.9900 .
C9 C10 1.48(4) .
C10 H10 1.0000 .
C10 C11 1.47(4) .
C11 H11A 0.9800 .
C11 H11B 0.9800 .
C11 H11C 0.9800 .
C12 H12A 0.9900 .
C12 H12B 0.9900 .
C12 C13 1.49(3) .
C13 H13 1.0000 .
C13 H13A 1.0000 .
C13 C14 1.49(3) .
C13 O2X 1.43(3) .
C14 H14A 0.9800 .
C14 H14B 0.9800 .
C14 H14C 0.9800 .
O2X H2X 0.8400 .

loop_
_geom_torsion_atom_site_label_1
_geom_torsion_atom_site_label_2
_geom_torsion_atom_site_label_3
_geom_torsion_atom_site_label_4
_geom_torsion
_geom_torsion_site_symmetry_1
_geom_torsion_site_symmetry_4
O1B Cl2 O2B O3B 94(2) . 3_557
O1B Cl2 O2B O4B -99(3) . 3_557
O1B Cl2 O3B O2B -110(2) . 3_557
O1B Cl2 O3B O4B 108.4(19) . 3_557
O1B Cl2 O4B O2B 103(3) . 3_557
O1B Cl2 O4B O3B -96.6(17) . 3_557
O2B Cl2 O2B O3B -86.3(19) 3_557 3_557
O2B Cl2 O2B O4B 81(3) 3_557 3_557
O2B Cl2 O3B O2B 127(4) . 3_557
O2B Cl2 O3B O4B -142(3) 3_557 3_557
O2B Cl2 O3B O4B -15(3) . 3_557
O2B Cl2 O4B O2B -126(4) . 3_557
O2B Cl2 O4B O3B 35(3) . 3_557
O2B Cl2 O4B O3B 160(4) 3_557 3_557
O3B Cl2 O2B O3B -149(3) . 3_557
O3B Cl2 O2B O4B 167(5) 3_557 3_557
O3B Cl2 O2B O4B 18(4) . 3_557
O3B Cl2 O3B O2B 70(2) 3_557 3_557
O3B Cl2 O3B O4B -71.6(19) 3_557 3_557
O3B Cl2 O4B O2B -160(4) 3_557 3_557
O3B Cl2 O4B O2B -11(4) . 3_557
O3B Cl2 O4B O3B 149(3) . 3_557
O4B Cl2 O2B O3B -167(5) 3_557 3_557
O4B Cl2 O2B O3B -36(3) . 3_557
O4B Cl2 O2B O4B 131(4) . 3_557
O4B Cl2 O3B O2B 9(3) . 3_557
O4B Cl2 O3B O2B 142(3) 3_557 3_557
O4B Cl2 O3B O4B -132(4) . 3_557
O4B Cl2 O4B O2B -77(3) 3_557 3_557
O4B Cl2 O4B O3B 83.4(17) 3_557 3_557
S1 C1 C2 S2 -69(3) . .
S1 C3 C4 S2 17(4) . .
S1 C3 C4 S4 -174.8(14) . .
S3 C3 C4 S2 -177.6(16) . .
S3 C3 C4 S4 -9(3) . .
S3 C5 C6 S5 3(3) . .
S3 C5 C6 S6 179.0(14) . .
S4 C5 C6 S5 179.8(14) . .
S4 C5 C6 S6 -4(3) . .
S5 C7 C8 S6 -5(3) . .
S5 C7 C8 S8 -179.0(13) . .
S7 C7 C8 S6 178.6(14) . .
S7 C7 C8 S8 5(3) . .
S7 C9 C10 O1 -63(3) . .
S7 C9 C10 C11 171(2) . .
S8 C12 C13 O2 -52(3) . .
S8 C12 C13 C14 -176(2) . .
S8 C12 C13 O2X -3(5) . .
C1 S1 C3 S3 172.5(17) . .
C1 S1 C3 C4 -21(3) . .
C2 S2 C4 S4 167.6(17) . .
C2 S2 C4 C3 -24(3) . .
C3 S1 C1 C2 50(3) . .
C3 S3 C5 S4 3.7(16) . .
C3 S3 C5 C6 -179(2) . .
C4 S2 C2 C1 47(3) . .
C4 S4 C5 S3 -7.7(16) . .
C4 S4 C5 C6 175(2) . .
C5 S3 C3 S1 170.3(15) . .
C5 S3 C3 C4 3(3) . .
C5 S4 C4 S2 -179.9(16) . .
C5 S4 C4 C3 10(2) . .
C6 S5 C7 S7 178.4(19) . .
C6 S5 C7 C8 2(2) . .
C6 S6 C8 S8 178.9(16) . .
C6 S6 C8 C7 5(2) . .
C7 S5 C6 S6 1.3(17) . .
C7 S5 C6 C5 178(2) . .
C7 S7 C9 C10 96(2) . .
C8 S6 C6 S5 -3.4(16) . .
C8 S6 C6 C5 -180(2) . .
C8 S8 C12 C13 -176(2) . .
C9 S7 C7 S5 -9(2) . .
C9 S7 C7 C8 168(2) . .
C12 S8 C8 S6 5(2) . .
C12 S8 C8 C7 179(2) . .
